data_1569613
loop_
_publ_author_name
'Jiang, Wen'
'Kong, Feng'
'Del Rosal, Iker'
'Li, Meng'
'Wang, Kai'
'Maron, Laurent'
'Zhang, Lixin'

_publ_section_title
;
 A binuclear guanidinate yttrium carbyne complex: unique reactivity toward
 unsaturated C-N, C-O and C-S bonds.
;
_journal_issue 34
_journal_name_full 'Chemical science'
_journal_page_first 9154
_journal_page_last 9160
_journal_paper_doi 10.1039/d3sc03483f
_journal_volume 14
_journal_year 2023
_chemical_formula_moiety 'C92 H119 Al2 N7 S Y2'
_chemical_formula_sum 'C92 H119 Al2 N7 S Y2'
_chemical_formula_weight 1586.77
_space_group_crystal_system monoclinic
_space_group_IT_number 15
_space_group_name_Hall '-C 2yc'
_space_group_name_H-M_alt 'C 1 2/c 1'
_atom_sites_solution_hydrogens mixed
_atom_sites_solution_primary dual
_audit_creation_date 2022-08-03
_audit_creation_method
;
Olex2 1.2
(compiled 2018.05.29 svn.r3508 for OlexSys, GUI svn.r5506)
;
_audit_update_record
;
2022-08-11 deposited with the CCDC.	2023-08-03 downloaded from the CCDC.
;
_cell_angle_alpha 90
_cell_angle_beta 98.943(3)
_cell_angle_gamma 90
_cell_formula_units_Z 8
_cell_length_a 69.627(11)
_cell_length_b 13.874(2)
_cell_length_c 21.791(3)
_cell_measurement_reflns_used 9932
_cell_measurement_temperature 296(2)
_cell_measurement_theta_max 27.47
_cell_measurement_theta_min 2.19
_cell_volume 20794(5)
_computing_cell_refinement 'SAINT v7.68A (Bruker, 2009)'
_computing_data_collection 'Bruker APEX2'
_computing_data_reduction 'SAINT v7.68A (Bruker, 2009)'
_computing_molecular_graphics 'Olex2 (Dolomanov et al., 2009)'
_computing_publication_material 'Olex2 (Dolomanov et al., 2009)'
_computing_structure_refinement 'ShelXL (Sheldrick, 2015)'
_computing_structure_solution 'XT (Sheldrick, 2015)'
_diffrn_ambient_temperature 296.15
_diffrn_measured_fraction_theta_full 0.998
_diffrn_measured_fraction_theta_max 0.998
_diffrn_measurement_device_type 'Bruker APEX-II CCD'
_diffrn_measurement_method '\f and \w scans'
_diffrn_radiation_monochromator graphite
_diffrn_radiation_type MoK\a
_diffrn_radiation_wavelength 0.71073
_diffrn_reflns_av_R_equivalents 0.0764
_diffrn_reflns_av_unetI/netI 0.0979
_diffrn_reflns_Laue_measured_fraction_full 0.998
_diffrn_reflns_Laue_measured_fraction_max 0.998
_diffrn_reflns_limit_h_max 82
_diffrn_reflns_limit_h_min -82
_diffrn_reflns_limit_k_max 16
_diffrn_reflns_limit_k_min -16
_diffrn_reflns_limit_l_max 22
_diffrn_reflns_limit_l_min -25
_diffrn_reflns_number 59613
_diffrn_reflns_point_group_measured_fraction_full 0.998
_diffrn_reflns_point_group_measured_fraction_max 0.998
_diffrn_reflns_theta_full 25.050
_diffrn_reflns_theta_max 25.050
_diffrn_reflns_theta_min 0.592
_diffrn_standards_number 0
_exptl_absorpt_coefficient_mu 1.187
_exptl_absorpt_correction_T_max 0.7456
_exptl_absorpt_correction_T_min 0.4521
_exptl_absorpt_correction_type multi-scan
_exptl_absorpt_process_details sadabs
_exptl_crystal_colour colourless
_exptl_crystal_colour_primary colourless
_exptl_crystal_density_diffrn 1.014
_exptl_crystal_density_method 'not measured'
_exptl_crystal_description block
_exptl_crystal_F_000 6720
_exptl_crystal_size_max 0.66
_exptl_crystal_size_mid 0.5
_exptl_crystal_size_min 0.45
_refine_diff_density_max 1.040
_refine_diff_density_min -1.130
_refine_diff_density_rms 0.107
_refine_ls_extinction_method none
_refine_ls_goodness_of_fit_ref 1.011
_refine_ls_hydrogen_treatment mixed
_refine_ls_matrix_type full
_refine_ls_number_parameters 974
_refine_ls_number_reflns 18380
_refine_ls_number_restraints 19
_refine_ls_restrained_S_all 1.011
_refine_ls_R_factor_all 0.1247
_refine_ls_R_factor_gt 0.0855
_refine_ls_shift/su_max 0.003
_refine_ls_shift/su_mean 0.000
_refine_ls_structure_factor_coef Fsqd
_refine_ls_weighting_details 'w=1/[\s^2^(Fo^2^)+(0.1644P)^2^] where P=(Fo^2^+2Fc^2^)/3'
_refine_ls_weighting_scheme calc
_refine_ls_wR_factor_gt 0.2399
_refine_ls_wR_factor_ref 0.2649
_reflns_Friedel_coverage 0.000
_reflns_number_gt 10582
_reflns_number_total 18380
_reflns_threshold_expression 'I > 2\s(I)'
_cod_data_source_file d3sc03483f2.cif
_cod_data_source_block mo_51214a
_cod_depositor_comments 'Adding full bibliography for 1569608--1569615.cif.'
_cod_original_cell_volume 20793(6)
_cod_database_code 1569613
_shelx_shelxl_version_number 2018/3
_shelx_space_group_comment
;
The symmetry employed for this shelxl refinement is uniquely defined
by the following loop, which should always be used as a source of
symmetry information in preference to the above space-group names.
They are only intended as comments.
;
_shelx_estimated_absorpt_t_max 0.617
_shelx_estimated_absorpt_t_min 0.508
_olex2_refinement_description
;
1. Fixed Uiso
 At 1.2 times of:
  All C(H) groups, All C(H,H) groups
 At 1.5 times of:
  All C(H,H,H) groups
2. Restrained distances
 C3-H3C = C3-H3A = C3-H3B
 0.96 with sigma of 0.02
 H3C-H3A = H3A-H3B = H3B-H3C
 1.57 with sigma of 0.02
 C6-H6A = C6-H6B = C6-H6C
 0.96 with sigma of 0.02
 H6A-H6B = H6B-H6C = H6C-H6A
 1.57 with sigma of 0.02
 C8-H8A = C8-H8B = C8-H8C
 0.96 with sigma of 0.02
 H8A-H8B = H8B-H8C = H8C-H8A
 1.57 with sigma of 0.02
3. Rigid bond restraints
 C58, C59
 with sigma for 1-2 distances of 0.005 and sigma for 1-3 distances of 0.005
4. Uiso/Uaniso restraints and constraints
Uanis(C27) = Uanis(C28)
Uanis(C59) = Uanis(C60)
Uanis(C83) = Uanis(C84)
5.a Ternary CH refined with riding coordinates:
 C36(H36), C39(H39), C48(H48), C51(H51), C75(H75), C78(H78), C87(H87), C90(H90)
5.b Secondary CH2 refined with riding coordinates:
 C16(H16A,H16B), C23(H23A,H23B), C55(H55A,H55B), C62(H62A,H62B)
5.c Aromatic/amide H refined with riding coordinates:
 C10(H10), C11(H11), C12(H12), C13(H13), C14(H14), C18(H18), C19(H19),
 C20(H20), C21(H21), C22(H22), C25(H25), C26(H26), C27(H27), C28(H28), C29(H29),
  C32(H32), C33(H33), C34(H34), C44(H44), C45(H45), C46(H46), C57(H57),
 C58(H58), C59(H59), C60(H60), C61(H61), C64(H64), C65(H65), C66(H66), C67(H67),
  C68(H68), C71(H71), C72(H72), C73(H73), C83(H83), C84(H84), C85(H85)
5.d Idealised Me refined as rotating group:
 C4(H4A,H4B,H4C), C5(H5A,H5B,H5C), C7(H7A,H7B,H7C), C37(H37A,H37B,H37C),
 C38(H38A,H38B,H38C), C40(H40A,H40B,H40C), C41(H41A,H41B,H41C), C49(H49A,H49B,
 H49C), C50(H50A,H50B,H50C), C52(H52A,H52B,H52C), C53(H53A,H53B,H53C), C76(H76A,
 H76B,H76C), C77(H77A,H77B,H77C), C79(H79A,H79B,H79C), C80(H80A,H80B,H80C),
 C88(H88A,H88B,H88C), C89(H89A,H89B,H89C), C91(H91A,H91B,H91C), C92(H92A,H92B,
 H92C)
;
_olex2_submission_special_instructions 'No special instructions were received'

loop_
_space_group_symop_operation_xyz
'x, y, z'
'-x, y, -z+1/2'
'x+1/2, y+1/2, z'
'-x+1/2, y+1/2, -z+1/2'
'-x, -y, -z'
'x, -y, z-1/2'
'-x+1/2, -y+1/2, -z'
'x+1/2, -y+1/2, z-1/2'

loop_
_atom_site_label
_atom_site_type_symbol
_atom_site_fract_x
_atom_site_fract_y
_atom_site_fract_z
_atom_site_U_iso_or_equiv
_atom_site_adp_type
_atom_site_occupancy
_atom_site_site_symmetry_order
_atom_site_calc_flag
_atom_site_refinement_flags_posn
_atom_site_refinement_flags_adp
_atom_site_refinement_flags_occupancy
_atom_site_disorder_assembly
_atom_site_disorder_group
Y1 Y 0.60492(2) 0.14735(4) 0.23216(3) 0.04059(19) Uani 1 1 d . . . . .
Y2 Y 0.65830(2) 0.28827(4) 0.24465(3) 0.04295(19) Uani 1 1 d . . . . .
Al1 Al 0.61382(3) 0.37676(14) 0.22937(11) 0.0570(5) Uani 1 1 d . . . . .
Al2 Al 0.65527(3) 0.21686(16) 0.10080(10) 0.0629(6) Uani 1 1 d . . . . .
C1 C 0.63314(8) 0.0884(4) 0.1742(3) 0.0429(14) Uani 1 1 d . . . . .
C2 C 0.64397(9) 0.1574(4) 0.1731(3) 0.0459(15) Uani 1 1 d . . . . .
C3 C 0.67681(12) 0.3033(7) 0.1458(4) 0.073(2) Uani 1 1 d D . . . .
C4 C 0.63543(14) 0.2895(6) 0.0458(4) 0.092(3) Uani 1 1 d . . . . .
H4A H 0.640700 0.310647 0.009887 0.138 Uiso 1 1 calc GR . . . .
H4B H 0.631518 0.344481 0.067550 0.138 Uiso 1 1 calc GR . . . .
H4C H 0.624369 0.248895 0.032969 0.138 Uiso 1 1 calc GR . . . .
C5 C 0.66790(13) 0.1184(8) 0.0569(4) 0.107(3) Uani 1 1 d . . . . .
H5A H 0.660317 0.060322 0.054100 0.160 Uiso 1 1 calc GR . . . .
H5B H 0.680652 0.105565 0.079245 0.160 Uiso 1 1 calc GR . . . .
H5C H 0.668952 0.140874 0.015932 0.160 Uiso 1 1 calc GR . . . .
C6 C 0.59742(10) 0.2981(5) 0.1617(3) 0.0588(19) Uani 1 1 d D . . . .
C7 C 0.59843(12) 0.4805(6) 0.2581(5) 0.094(3) Uani 1 1 d . . . . .
H7A H 0.605803 0.539257 0.261154 0.141 Uiso 1 1 calc GR . . . .
H7B H 0.595237 0.464231 0.298117 0.141 Uiso 1 1 calc GR . . . .
H7C H 0.586680 0.489027 0.229083 0.141 Uiso 1 1 calc GR . . . .
C8 C 0.63592(12) 0.4333(6) 0.1903(4) 0.071(2) Uani 1 1 d D . . . .
C9 C 0.62054(10) -0.0727(4) 0.1669(3) 0.0491(15) Uani 1 1 d . . . . .
C10 C 0.63758(11) -0.1114(5) 0.1501(3) 0.066(2) Uani 1 1 d . . . . .
H10 H 0.648160 -0.071882 0.146856 0.079 Uiso 1 1 calc R . . . .
C11 C 0.63842(16) -0.2069(7) 0.1388(5) 0.095(3) Uani 1 1 d . . . . .
H11 H 0.649851 -0.231793 0.128165 0.114 Uiso 1 1 calc R . . . .
C12 C 0.6241(2) -0.2659(7) 0.1421(5) 0.116(4) Uani 1 1 d . . . . .
H12 H 0.625462 -0.331212 0.134329 0.140 Uiso 1 1 calc R . . . .
C13 C 0.60613(19) -0.2296(7) 0.1578(5) 0.109(4) Uani 1 1 d . . . . .
H13 H 0.595579 -0.270210 0.159238 0.131 Uiso 1 1 calc R . . . .
C14 C 0.60506(12) -0.1312(5) 0.1707(3) 0.070(2) Uani 1 1 d . . . . .
H14 H 0.593751 -0.105598 0.181863 0.084 Uiso 1 1 calc R . . . .
C15 C 0.57416(9) 0.0660(5) 0.2801(3) 0.0454(14) Uani 1 1 d . . . . .
C16 C 0.56157(9) -0.0323(5) 0.3613(3) 0.0562(17) Uani 1 1 d . . . . .
H16A H 0.567691 0.015317 0.390509 0.067 Uiso 1 1 calc R . . . .
H16B H 0.569887 -0.088789 0.364643 0.067 Uiso 1 1 calc R . . . .
C17 C 0.54166(10) -0.0606(6) 0.3795(3) 0.0604(18) Uani 1 1 d . . . . .
C18 C 0.52838(13) 0.0076(7) 0.3867(5) 0.094(3) Uani 1 1 d . . . . .
H18 H 0.530626 0.072432 0.379745 0.113 Uiso 1 1 calc R . . . .
C19 C 0.51040(15) -0.0253(11) 0.4059(6) 0.130(4) Uani 1 1 d . . . . .
H19 H 0.501035 0.019886 0.412185 0.156 Uiso 1 1 calc R . . . .
C20 C 0.50701(15) -0.1165(12) 0.4145(5) 0.110(4) Uani 1 1 d . . . . .
H20 H 0.495234 -0.135016 0.425992 0.132 Uiso 1 1 calc R . . . .
C21 C 0.52012(15) -0.1832(8) 0.4070(4) 0.089(3) Uani 1 1 d . . . . .
H21 H 0.517739 -0.248089 0.413305 0.106 Uiso 1 1 calc R . . . .
C22 C 0.53759(11) -0.1530(6) 0.3895(3) 0.067(2) Uani 1 1 d . . . . .
H22 H 0.546861 -0.199338 0.384404 0.080 Uiso 1 1 calc R . . . .
C23 C 0.54514(10) -0.0370(5) 0.2507(3) 0.0622(19) Uani 1 1 d . . . . .
H23A H 0.546298 -0.008886 0.210707 0.075 Uiso 1 1 calc R . . . .
H23B H 0.532404 -0.020132 0.260237 0.075 Uiso 1 1 calc R . . . .
C24 C 0.54633(11) -0.1438(5) 0.2456(3) 0.066(2) Uani 1 1 d . . . . .
C25 C 0.56438(13) -0.1953(7) 0.2560(4) 0.086(3) Uani 1 1 d . . . . .
H25 H 0.576099 -0.162575 0.266086 0.103 Uiso 1 1 calc R . . . .
C26 C 0.56404(18) -0.2950(8) 0.2507(6) 0.118(4) Uani 1 1 d . . . . .
H26 H 0.575475 -0.330254 0.260495 0.141 Uiso 1 1 calc R . . . .
C27 C 0.5467(3) -0.3418(9) 0.2308(7) 0.157(5) Uani 1 1 d . . . . .
H27 H 0.546627 -0.408298 0.225483 0.189 Uiso 1 1 calc R . . . .
C28 C 0.5282(3) -0.2886(8) 0.2179(7) 0.157(5) Uani 1 1 d . . . . .
H28 H 0.516635 -0.319914 0.202835 0.189 Uiso 1 1 calc R . . . .
C29 C 0.52865(14) -0.1931(7) 0.2287(4) 0.093(3) Uani 1 1 d . . . . .
H29 H 0.517025 -0.158922 0.224826 0.112 Uiso 1 1 calc R . . . .
C30 C 0.55501(8) 0.1382(5) 0.1853(3) 0.0460(15) Uani 1 1 d . . . . .
C31 C 0.54139(9) 0.1992(5) 0.2066(3) 0.0558(17) Uani 1 1 d . . . . .
C32 C 0.52553(11) 0.2280(6) 0.1658(4) 0.082(2) Uani 1 1 d . . . . .
H32 H 0.516389 0.267830 0.179823 0.098 Uiso 1 1 calc R . . . .
C33 C 0.52269(12) 0.1998(7) 0.1045(5) 0.087(3) Uani 1 1 d . . . . .
H33 H 0.511658 0.219441 0.077782 0.105 Uiso 1 1 calc R . . . .
C34 C 0.53630(11) 0.1424(7) 0.0833(4) 0.087(3) Uani 1 1 d . . . . .
H34 H 0.534712 0.126229 0.041354 0.104 Uiso 1 1 calc R . . . .
C35 C 0.55223(10) 0.1084(6) 0.1224(3) 0.0617(18) Uani 1 1 d . . . . .
C36 C 0.54490(10) 0.2429(5) 0.2722(4) 0.0654(19) Uani 1 1 d . . . . .
H36 H 0.553359 0.198145 0.298667 0.078 Uiso 1 1 calc R . . . .
C37 C 0.52655(12) 0.2530(7) 0.3000(4) 0.085(3) Uani 1 1 d . . . . .
H37A H 0.529804 0.266270 0.343651 0.128 Uiso 1 1 calc GR . . . .
H37B H 0.519236 0.194214 0.294148 0.128 Uiso 1 1 calc GR . . . .
H37C H 0.518909 0.305066 0.280076 0.128 Uiso 1 1 calc GR . . . .
C38 C 0.55586(17) 0.3386(8) 0.2727(6) 0.132(5) Uani 1 1 d . . . . .
H38A H 0.548374 0.383238 0.245043 0.198 Uiso 1 1 calc GR . . . .
H38B H 0.568203 0.327975 0.259425 0.198 Uiso 1 1 calc GR . . . .
H38C H 0.557881 0.364569 0.314061 0.198 Uiso 1 1 calc GR . . . .
C39 C 0.56574(12) 0.0426(7) 0.0976(3) 0.084(3) Uani 1 1 d . . . . .
H39 H 0.576742 0.029502 0.130454 0.101 Uiso 1 1 calc R . . . .
C40 C 0.55583(17) -0.0558(8) 0.0758(5) 0.130(4) Uani 1 1 d . . . . .
H40A H 0.548352 -0.078397 0.106359 0.194 Uiso 1 1 calc GR . . . .
H40B H 0.565642 -0.102405 0.070633 0.194 Uiso 1 1 calc GR . . . .
H40C H 0.547415 -0.046731 0.036897 0.194 Uiso 1 1 calc GR . . . .
C41 C 0.57345(16) 0.0887(11) 0.0430(5) 0.140(5) Uani 1 1 d . . . . .
H41A H 0.563150 0.093370 0.008314 0.210 Uiso 1 1 calc GR . . . .
H41B H 0.583762 0.049793 0.031702 0.210 Uiso 1 1 calc GR . . . .
H41C H 0.578315 0.151943 0.054496 0.210 Uiso 1 1 calc GR . . . .
C42 C 0.60049(9) 0.0576(5) 0.3770(3) 0.0465(15) Uani 1 1 d . . . . .
C43 C 0.61215(9) -0.0242(5) 0.3859(3) 0.0537(17) Uani 1 1 d . . . . .
C44 C 0.62027(10) -0.0444(6) 0.4480(3) 0.0607(18) Uani 1 1 d . . . . .
H44 H 0.627380 -0.100982 0.456161 0.073 Uiso 1 1 calc R . . . .
C45 C 0.61833(10) 0.0131(6) 0.4957(3) 0.070(2) Uani 1 1 d . . . . .
H45 H 0.624358 -0.002211 0.535666 0.084 Uiso 1 1 calc R . . . .
C46 C 0.60740(11) 0.0946(6) 0.4853(3) 0.066(2) Uani 1 1 d . . . . .
H46 H 0.605800 0.133975 0.518645 0.079 Uiso 1 1 calc R . . . .
C47 C 0.59839(9) 0.1208(5) 0.4247(3) 0.0475(15) Uani 1 1 d . . . . .
C48 C 0.61729(10) -0.0854(5) 0.3347(3) 0.0634(19) Uani 1 1 d . . . . .
H48 H 0.608265 -0.069060 0.296966 0.076 Uiso 1 1 calc R . . . .
C49 C 0.61610(16) -0.1959(6) 0.3442(5) 0.111(4) Uani 1 1 d . . . . .
H49A H 0.625155 -0.214569 0.380037 0.167 Uiso 1 1 calc GR . . . .
H49B H 0.619240 -0.228549 0.308194 0.167 Uiso 1 1 calc GR . . . .
H49C H 0.603163 -0.213014 0.350239 0.167 Uiso 1 1 calc GR . . . .
C50 C 0.63781(12) -0.0580(9) 0.3234(4) 0.115(4) Uani 1 1 d . . . . .
H50A H 0.637082 -0.003017 0.296302 0.173 Uiso 1 1 calc GR . . . .
H50B H 0.643479 -0.111193 0.304435 0.173 Uiso 1 1 calc GR . . . .
H50C H 0.645715 -0.042520 0.362240 0.173 Uiso 1 1 calc GR . . . .
C51 C 0.58742(12) 0.2133(6) 0.4159(3) 0.071(2) Uani 1 1 d . . . . .
H51 H 0.582650 0.218929 0.371286 0.085 Uiso 1 1 calc R . . . .
C52 C 0.56914(12) 0.2173(6) 0.4492(6) 0.104(3) Uani 1 1 d . . . . .
H52A H 0.559236 0.175633 0.428209 0.155 Uiso 1 1 calc GR . . . .
H52B H 0.564317 0.282218 0.448437 0.155 Uiso 1 1 calc GR . . . .
H52C H 0.572625 0.196622 0.491526 0.155 Uiso 1 1 calc GR . . . .
C53 C 0.60008(14) 0.3009(6) 0.4337(5) 0.095(3) Uani 1 1 d . . . . .
H53A H 0.604967 0.298885 0.477368 0.142 Uiso 1 1 calc GR . . . .
H53B H 0.592525 0.358345 0.424280 0.142 Uiso 1 1 calc GR . . . .
H53C H 0.610779 0.300780 0.410703 0.142 Uiso 1 1 calc GR . . . .
C54 C 0.69018(8) 0.3318(4) 0.3354(3) 0.0441(14) Uani 1 1 d . . . . .
C55 C 0.72343(9) 0.2765(4) 0.3818(4) 0.0604(19) Uani 1 1 d . . . . .
H55A H 0.729823 0.275985 0.424675 0.072 Uiso 1 1 calc R . . . .
H55B H 0.717990 0.212839 0.372552 0.072 Uiso 1 1 calc R . . . .
C56 C 0.73803(10) 0.2940(5) 0.3422(5) 0.070(2) Uani 1 1 d . . . . .
C57 C 0.73306(14) 0.3136(6) 0.2808(6) 0.093(3) Uani 1 1 d . . . . .
H57 H 0.719895 0.319331 0.265321 0.111 Uiso 1 1 calc R . . . .
C58 C 0.7463(2) 0.3258(8) 0.2389(8) 0.145(5) Uani 1 1 d . U . . .
H58 H 0.742174 0.336641 0.196755 0.174 Uiso 1 1 calc R . . . .
C59 C 0.7673(2) 0.3203(9) 0.2663(9) 0.163(7) Uani 1 1 d . U . . .
H59 H 0.776997 0.327503 0.241845 0.196 Uiso 1 1 calc R . . . .
C60 C 0.7716(2) 0.3043(9) 0.3287(9) 0.163(7) Uani 1 1 d . . . . .
H60 H 0.784616 0.304850 0.346530 0.196 Uiso 1 1 calc R . . . .
C61 C 0.75781(11) 0.2870(6) 0.3679(6) 0.094(3) Uani 1 1 d . . . . .
H61 H 0.761605 0.271523 0.409581 0.112 Uiso 1 1 calc R . . . .
C62 C 0.71336(9) 0.4467(4) 0.3947(3) 0.0585(18) Uani 1 1 d . . . . .
H62A H 0.702155 0.482741 0.403457 0.070 Uiso 1 1 calc R . . . .
H62B H 0.718070 0.477893 0.360067 0.070 Uiso 1 1 calc R . . . .
C63 C 0.72917(10) 0.4515(5) 0.4513(3) 0.0560(17) Uani 1 1 d . . . . .
C64 C 0.72508(13) 0.4342(6) 0.5092(4) 0.083(2) Uani 1 1 d . . . . .
H64 H 0.712556 0.417413 0.514966 0.100 Uiso 1 1 calc R . . . .
C65 C 0.74006(17) 0.4420(7) 0.5603(4) 0.102(3) Uani 1 1 d . . . . .
H65 H 0.737581 0.428269 0.600117 0.123 Uiso 1 1 calc R . . . .
C66 C 0.75848(17) 0.4703(8) 0.5513(7) 0.118(4) Uani 1 1 d . . . . .
H66 H 0.768392 0.475319 0.585065 0.142 Uiso 1 1 calc R . . . .
C67 C 0.76200(14) 0.4899(7) 0.4951(7) 0.115(4) Uani 1 1 d . . . . .
H67 H 0.774416 0.509020 0.489536 0.138 Uiso 1 1 calc R . . . .
C68 C 0.74740(11) 0.4825(6) 0.4436(4) 0.074(2) Uani 1 1 d . . . . .
H68 H 0.749996 0.498508 0.404296 0.089 Uiso 1 1 calc R . . . .
C69 C 0.67841(9) 0.5028(5) 0.3133(3) 0.0529(16) Uani 1 1 d . . . . .
C70 C 0.66858(10) 0.5445(5) 0.3572(4) 0.068(2) Uani 1 1 d . . . . .
C71 C 0.66731(13) 0.6455(6) 0.3597(5) 0.088(3) Uani 1 1 d . . . . .
H71 H 0.660906 0.673965 0.389448 0.106 Uiso 1 1 calc R . . . .
C72 C 0.67514(14) 0.7015(6) 0.3200(6) 0.101(4) Uani 1 1 d . . . . .
H72 H 0.673811 0.768147 0.321535 0.121 Uiso 1 1 calc R . . . .
C73 C 0.68505(15) 0.6609(6) 0.2773(5) 0.092(3) Uani 1 1 d . . . . .
H73 H 0.690818 0.700530 0.250914 0.111 Uiso 1 1 calc R . . . .
C74 C 0.68670(11) 0.5606(5) 0.2723(4) 0.068(2) Uani 1 1 d . . . . .
C75 C 0.65878(14) 0.4854(6) 0.4028(5) 0.091(3) Uani 1 1 d . . . . .
H75 H 0.659878 0.417403 0.391663 0.110 Uiso 1 1 calc R . . . .
C76 C 0.66800(16) 0.4960(12) 0.4695(5) 0.150(5) Uani 1 1 d . . . . .
H76A H 0.678845 0.452710 0.478115 0.225 Uiso 1 1 calc GR . . . .
H76B H 0.658628 0.480879 0.496033 0.225 Uiso 1 1 calc GR . . . .
H76C H 0.672421 0.561079 0.476946 0.225 Uiso 1 1 calc GR . . . .
C77 C 0.63667(14) 0.5088(9) 0.3973(5) 0.125(4) Uani 1 1 d . . . . .
H77A H 0.630153 0.456481 0.414289 0.187 Uiso 1 1 calc GR . . . .
H77B H 0.631272 0.517568 0.354425 0.187 Uiso 1 1 calc GR . . . .
H77C H 0.634988 0.566786 0.419958 0.187 Uiso 1 1 calc GR . . . .
C78 C 0.69764(12) 0.5242(6) 0.2245(4) 0.076(2) Uani 1 1 d . . . . .
H78 H 0.697218 0.453710 0.226524 0.091 Uiso 1 1 calc R . . . .
C79 C 0.68885(17) 0.5535(8) 0.1551(5) 0.120(4) Uani 1 1 d . . . . .
H79A H 0.674942 0.547824 0.149444 0.180 Uiso 1 1 calc GR . . . .
H79B H 0.693939 0.511358 0.126611 0.180 Uiso 1 1 calc GR . . . .
H79C H 0.692360 0.618798 0.147544 0.180 Uiso 1 1 calc GR . . . .
C80 C 0.72019(13) 0.5540(7) 0.2335(5) 0.098(3) Uani 1 1 d . . . . .
H80A H 0.721447 0.621700 0.242351 0.146 Uiso 1 1 calc GR . . . .
H80B H 0.725373 0.540005 0.196168 0.146 Uiso 1 1 calc GR . . . .
H80C H 0.727228 0.518112 0.267425 0.146 Uiso 1 1 calc GR . . . .
C81 C 0.68729(8) 0.1520(4) 0.3480(3) 0.0461(15) Uani 1 1 d . . . . .
C82 C 0.68239(9) 0.1384(5) 0.4074(4) 0.0602(19) Uani 1 1 d . . . . .
C83 C 0.68390(11) 0.0442(5) 0.4328(5) 0.083(2) Uani 1 1 d . . . . .
H83 H 0.680209 0.034698 0.471581 0.100 Uiso 1 1 calc R . . . .
C84 C 0.69025(11) -0.0307(6) 0.4045(5) 0.083(2) Uani 1 1 d . . . . .
H84 H 0.691393 -0.090690 0.423829 0.100 Uiso 1 1 calc R . . . .
C85 C 0.69517(11) -0.0191(5) 0.3463(5) 0.084(3) Uani 1 1 d . . . . .
H85 H 0.699377 -0.072626 0.326323 0.101 Uiso 1 1 calc R . . . .
C86 C 0.69407(10) 0.0724(5) 0.3150(4) 0.071(2) Uani 1 1 d . . . . .
C87 C 0.67434(11) 0.2151(6) 0.4456(4) 0.072(2) Uani 1 1 d . . . . .
H87 H 0.673517 0.275641 0.422232 0.086 Uiso 1 1 calc R . . . .
C88 C 0.68873(14) 0.2301(8) 0.5078(5) 0.105(3) Uani 1 1 d . . . . .
H88A H 0.683048 0.273667 0.534152 0.157 Uiso 1 1 calc GR . . . .
H88B H 0.700718 0.256608 0.498807 0.157 Uiso 1 1 calc GR . . . .
H88C H 0.691216 0.169283 0.528511 0.157 Uiso 1 1 calc GR . . . .
C89 C 0.65417(11) 0.1910(8) 0.4599(4) 0.097(3) Uani 1 1 d . . . . .
H89A H 0.646316 0.166144 0.423154 0.145 Uiso 1 1 calc GR . . . .
H89B H 0.648255 0.248170 0.473217 0.145 Uiso 1 1 calc GR . . . .
H89C H 0.655222 0.143379 0.492195 0.145 Uiso 1 1 calc GR . . . .
C90 C 0.70093(18) 0.0861(7) 0.2527(5) 0.117(4) Uani 1 1 d . . . . .
H90 H 0.697798 0.151744 0.237743 0.141 Uiso 1 1 calc R . . . .
C91 C 0.72374(14) 0.0707(7) 0.2606(6) 0.115(4) Uani 1 1 d . . . . .
H91A H 0.730108 0.117151 0.289496 0.172 Uiso 1 1 calc GR . . . .
H91B H 0.728032 0.078691 0.221136 0.172 Uiso 1 1 calc GR . . . .
H91C H 0.726888 0.006863 0.275988 0.172 Uiso 1 1 calc GR . . . .
C92 C 0.69014(16) 0.0129(10) 0.2058(6) 0.150(6) Uani 1 1 d . . . . .
H92A H 0.692989 -0.051426 0.220699 0.225 Uiso 1 1 calc GR . . . .
H92B H 0.694363 0.020797 0.166222 0.225 Uiso 1 1 calc GR . . . .
H92C H 0.676389 0.024062 0.201486 0.225 Uiso 1 1 calc GR . . . .
N1 N 0.61867(8) 0.0275(4) 0.1785(2) 0.0511(13) Uani 1 1 d . . . . .
N2 N 0.57256(7) 0.1100(4) 0.2244(2) 0.0439(12) Uani 1 1 d . . . . .
N3 N 0.59188(6) 0.0848(3) 0.3134(2) 0.0388(11) Uani 1 1 d . . . . .
N4 N 0.56012(7) 0.0066(4) 0.2984(2) 0.0489(13) Uani 1 1 d . . . . .
N5 N 0.67868(6) 0.3998(3) 0.3061(2) 0.0412(11) Uani 1 1 d . . . . .
N6 N 0.68386(7) 0.2439(3) 0.3154(3) 0.0479(13) Uani 1 1 d . . . . .
N7 N 0.70711(7) 0.3474(3) 0.3761(2) 0.0508(13) Uani 1 1 d . . . . .
S1 S 0.62781(2) 0.27063(12) 0.30333(7) 0.0480(4) Uani 1 1 d . . . . .
H3A H 0.6729(8) 0.358(3) 0.169(2) 0.06(2) Uiso 1 1 d D . . . .
H3B H 0.6842(10) 0.326(4) 0.115(3) 0.13(4) Uiso 1 1 d D . . . .
H3C H 0.6850(9) 0.262(4) 0.174(2) 0.11(3) Uiso 1 1 d D . . . .
H8A H 0.6288(8) 0.473(4) 0.158(2) 0.07(2) Uiso 1 1 d D . . . .
H8B H 0.6446(10) 0.474(4) 0.217(3) 0.21(6) Uiso 1 1 d D . . . .
H8C H 0.6439(10) 0.390(4) 0.169(3) 0.11(3) Uiso 1 1 d D . . . .
H6A H 0.5943(7) 0.349(3) 0.130(2) 0.07(2) Uiso 1 1 d D . . . .
H6B H 0.5845(4) 0.272(3) 0.166(2) 0.048(17) Uiso 1 1 d D . . . .
H6C H 0.6040(8) 0.248(3) 0.141(3) 0.11(3) Uiso 1 1 d D . . . .

loop_
_atom_site_aniso_label
_atom_site_aniso_U_11
_atom_site_aniso_U_22
_atom_site_aniso_U_33
_atom_site_aniso_U_23
_atom_site_aniso_U_13
_atom_site_aniso_U_12
Y1 0.0394(3) 0.0386(3) 0.0424(3) -0.0017(3) 0.0025(2) 0.0002(3)
Y2 0.0397(3) 0.0399(3) 0.0467(4) -0.0033(3) -0.0013(3) -0.0044(3)
Al1 0.0480(11) 0.0405(11) 0.0792(15) -0.0015(10) -0.0006(10) 0.0039(9)
Al2 0.0684(14) 0.0682(14) 0.0513(12) -0.0128(10) 0.0073(10) -0.0193(11)
C1 0.035(3) 0.042(4) 0.050(4) -0.001(3) 0.000(3) 0.009(3)
C2 0.062(4) 0.036(3) 0.041(3) -0.012(3) 0.011(3) -0.005(3)
C3 0.076(5) 0.083(6) 0.058(5) -0.010(4) 0.008(4) -0.019(5)
C4 0.114(7) 0.075(6) 0.079(6) -0.001(5) -0.010(5) -0.015(5)
C5 0.094(7) 0.145(9) 0.087(6) -0.049(6) 0.032(5) -0.013(6)
C6 0.049(4) 0.047(4) 0.074(5) 0.024(4) -0.013(4) 0.004(3)
C7 0.078(6) 0.060(5) 0.138(8) -0.017(5) -0.003(5) 0.022(4)
C8 0.071(5) 0.043(4) 0.094(6) 0.016(4) -0.008(5) -0.003(4)
C9 0.071(4) 0.027(3) 0.051(4) -0.002(3) 0.015(3) -0.006(3)
C10 0.076(5) 0.045(4) 0.082(5) -0.004(4) 0.028(4) 0.009(4)
C11 0.125(8) 0.055(6) 0.117(8) -0.014(5) 0.053(7) 0.006(5)
C12 0.191(13) 0.046(6) 0.118(9) 0.010(5) 0.041(9) 0.041(7)
C13 0.164(11) 0.066(6) 0.096(7) 0.000(5) 0.012(7) -0.051(7)
C14 0.092(6) 0.048(4) 0.068(5) -0.009(4) 0.003(4) -0.019(4)
C15 0.043(3) 0.054(4) 0.040(3) -0.006(3) 0.008(3) 0.003(3)
C16 0.043(4) 0.068(5) 0.055(4) 0.010(3) -0.002(3) -0.015(3)
C17 0.049(4) 0.071(5) 0.059(4) 0.010(4) -0.001(3) -0.014(4)
C18 0.072(6) 0.085(6) 0.129(8) 0.013(6) 0.031(5) 0.007(5)
C19 0.067(7) 0.144(12) 0.178(13) -0.005(10) 0.020(7) 0.015(7)
C20 0.067(7) 0.170(12) 0.091(7) 0.000(8) 0.011(5) -0.032(8)
C21 0.089(7) 0.102(7) 0.076(6) 0.009(5) 0.015(5) -0.042(6)
C22 0.070(5) 0.078(5) 0.054(4) 0.005(4) 0.015(4) -0.017(4)
C23 0.053(4) 0.061(4) 0.067(5) 0.003(4) -0.008(4) -0.019(3)
C24 0.079(5) 0.063(5) 0.054(4) -0.010(4) 0.006(4) -0.040(4)
C25 0.078(6) 0.077(6) 0.107(7) -0.013(5) 0.028(5) 0.004(5)
C26 0.142(10) 0.086(8) 0.133(10) -0.021(7) 0.046(8) 0.020(7)
C27 0.237(15) 0.073(7) 0.154(8) -0.012(6) 0.002(10) -0.071(7)
C28 0.237(15) 0.073(7) 0.154(8) -0.012(6) 0.002(10) -0.071(7)
C29 0.086(6) 0.095(7) 0.096(7) -0.017(5) 0.005(5) -0.040(5)
C30 0.029(3) 0.059(4) 0.048(4) 0.005(3) -0.002(3) -0.001(3)
C31 0.038(3) 0.061(4) 0.064(4) 0.000(3) -0.005(3) 0.009(3)
C32 0.049(4) 0.094(6) 0.099(7) 0.006(5) 0.002(4) 0.021(4)
C33 0.057(5) 0.094(6) 0.097(7) 0.006(5) -0.034(5) 0.009(5)
C34 0.060(5) 0.144(9) 0.050(4) 0.003(5) -0.008(4) 0.016(5)
C35 0.053(4) 0.081(5) 0.047(4) 0.004(4) -0.005(3) 0.006(4)
C36 0.053(4) 0.064(5) 0.081(5) -0.006(4) 0.013(4) 0.010(4)
C37 0.076(5) 0.093(6) 0.091(6) -0.002(5) 0.024(5) 0.014(5)
C38 0.145(10) 0.118(9) 0.147(10) -0.062(8) 0.068(8) -0.057(8)
C39 0.074(5) 0.127(8) 0.046(4) -0.028(5) -0.010(4) 0.026(5)
C40 0.145(10) 0.118(9) 0.123(9) -0.061(8) 0.011(7) 0.009(8)
C41 0.110(8) 0.230(15) 0.082(7) -0.039(9) 0.019(6) 0.020(9)
C42 0.046(4) 0.051(4) 0.038(3) 0.003(3) -0.009(3) -0.008(3)
C43 0.038(3) 0.064(4) 0.054(4) 0.004(3) -0.010(3) -0.002(3)
C44 0.055(4) 0.078(5) 0.048(4) 0.013(4) 0.003(3) 0.014(4)
C45 0.056(4) 0.101(6) 0.049(4) 0.002(4) -0.008(3) 0.011(4)
C46 0.069(5) 0.096(6) 0.034(3) -0.009(4) 0.010(3) -0.020(5)
C47 0.048(4) 0.049(4) 0.043(3) 0.001(3) 0.000(3) 0.000(3)
C48 0.055(4) 0.070(5) 0.057(4) -0.009(4) -0.014(3) 0.017(4)
C49 0.128(9) 0.071(6) 0.119(8) 0.005(6) -0.029(7) 0.029(6)
C50 0.067(6) 0.195(12) 0.076(6) -0.037(7) -0.013(5) 0.034(7)
C51 0.086(5) 0.076(5) 0.049(4) -0.011(4) 0.005(4) 0.004(4)
C52 0.070(6) 0.077(6) 0.173(11) 0.007(6) 0.052(6) 0.019(5)
C53 0.108(7) 0.080(6) 0.107(7) -0.027(5) 0.052(6) -0.025(5)
C54 0.039(3) 0.037(3) 0.055(4) 0.001(3) 0.001(3) -0.006(3)
C55 0.040(4) 0.037(4) 0.095(6) 0.003(3) -0.019(4) -0.001(3)
C56 0.047(4) 0.041(4) 0.124(8) -0.011(4) 0.016(5) -0.010(3)
C57 0.066(6) 0.069(6) 0.150(10) -0.006(6) 0.041(6) -0.004(4)
C58 0.162(9) 0.072(7) 0.218(15) 0.016(8) 0.085(10) 0.021(7)
C59 0.127(6) 0.061(5) 0.33(2) -0.012(11) 0.120(12) -0.005(5)
C60 0.127(6) 0.061(5) 0.33(2) -0.012(11) 0.120(12) -0.005(5)
C61 0.052(5) 0.065(5) 0.163(9) -0.030(6) 0.012(5) 0.002(4)
C62 0.048(4) 0.035(3) 0.084(5) 0.001(3) -0.018(3) -0.010(3)
C63 0.055(4) 0.044(4) 0.064(5) -0.001(3) -0.006(3) 0.000(3)
C64 0.083(6) 0.069(5) 0.090(6) -0.010(5) -0.011(5) -0.004(5)
C65 0.126(9) 0.102(7) 0.065(6) -0.003(5) -0.026(6) -0.021(7)
C66 0.101(9) 0.099(8) 0.128(10) -0.003(7) -0.063(8) -0.002(6)
C67 0.069(6) 0.084(7) 0.168(11) 0.006(8) -0.056(7) -0.018(5)
C68 0.065(5) 0.061(5) 0.092(6) -0.007(4) 0.001(4) -0.006(4)
C69 0.049(4) 0.040(4) 0.063(4) 0.005(3) -0.012(3) -0.006(3)
C70 0.056(4) 0.039(4) 0.102(6) -0.017(4) -0.014(4) 0.004(3)
C71 0.072(6) 0.060(6) 0.127(8) -0.026(5) -0.004(5) 0.018(5)
C72 0.088(7) 0.030(4) 0.180(11) -0.010(6) 0.003(7) -0.002(4)
C73 0.108(7) 0.045(5) 0.122(8) 0.016(5) 0.012(6) -0.016(5)
C74 0.065(5) 0.055(5) 0.075(5) 0.004(4) -0.014(4) 0.002(4)
C75 0.099(7) 0.055(5) 0.123(8) -0.022(5) 0.025(6) 0.020(5)
C76 0.091(7) 0.279(18) 0.080(7) 0.006(9) 0.016(6) 0.016(9)
C77 0.098(8) 0.136(10) 0.143(10) -0.064(8) 0.029(7) -0.041(7)
C78 0.090(6) 0.056(5) 0.078(5) 0.009(4) 0.001(5) -0.023(4)
C79 0.148(10) 0.111(8) 0.098(7) 0.029(6) 0.013(7) -0.036(7)
C80 0.090(6) 0.091(7) 0.114(7) 0.018(6) 0.022(6) -0.019(5)
C81 0.032(3) 0.044(4) 0.061(4) 0.000(3) 0.002(3) 0.003(3)
C82 0.040(4) 0.059(4) 0.077(5) 0.015(4) -0.005(3) -0.009(3)
C83 0.063(4) 0.049(3) 0.132(6) 0.028(4) -0.008(4) -0.007(3)
C84 0.063(4) 0.049(3) 0.132(6) 0.028(4) -0.008(4) -0.007(3)
C85 0.064(5) 0.034(4) 0.140(8) -0.009(5) -0.029(5) 0.003(3)
C86 0.051(4) 0.035(4) 0.112(7) -0.008(4) -0.035(4) 0.010(3)
C87 0.071(5) 0.061(5) 0.085(6) 0.006(4) 0.017(4) -0.012(4)
C88 0.100(7) 0.116(8) 0.093(7) -0.006(6) -0.004(6) -0.014(6)
C89 0.058(5) 0.161(9) 0.073(6) 0.022(6) 0.016(4) 0.009(5)
C90 0.184(11) 0.074(6) 0.086(7) -0.016(5) -0.003(7) 0.077(7)
C91 0.105(8) 0.073(6) 0.168(10) -0.017(7) 0.029(7) 0.018(6)
C92 0.112(8) 0.195(13) 0.128(9) -0.086(9) -0.032(7) 0.075(9)
N1 0.057(3) 0.051(3) 0.048(3) -0.008(2) 0.014(3) -0.001(3)
N2 0.041(3) 0.048(3) 0.038(3) 0.002(2) -0.008(2) -0.002(2)
N3 0.035(3) 0.049(3) 0.031(2) 0.003(2) -0.001(2) -0.001(2)
N4 0.046(3) 0.056(3) 0.042(3) 0.007(2) -0.001(2) -0.015(3)
N5 0.035(3) 0.024(2) 0.059(3) -0.002(2) -0.010(2) 0.003(2)
N6 0.040(3) 0.027(3) 0.071(4) -0.007(2) -0.007(3) 0.002(2)
N7 0.041(3) 0.039(3) 0.065(3) 0.000(2) -0.016(3) -0.004(2)
S1 0.0445(9) 0.0534(10) 0.0443(9) -0.0066(7) 0.0014(7) -0.0017(7)

loop_
_atom_type_symbol
_atom_type_description
_atom_type_scat_dispersion_real
_atom_type_scat_dispersion_imag
_atom_type_scat_source
C C 0.0033 0.0016 'International Tables Vol C Tables 4.2.6.8 and 6.1.1.4'
H H 0.0000 0.0000 'International Tables Vol C Tables 4.2.6.8 and 6.1.1.4'
Al Al 0.0645 0.0514 'International Tables Vol C Tables 4.2.6.8 and 6.1.1.4'
N N 0.0061 0.0033 'International Tables Vol C Tables 4.2.6.8 and 6.1.1.4'
S S 0.1246 0.1234 'International Tables Vol C Tables 4.2.6.8 and 6.1.1.4'
Y Y -2.7962 3.5667 'International Tables Vol C Tables 4.2.6.8 and 6.1.1.4'

loop_
_geom_angle_atom_site_label_1
_geom_angle_atom_site_label_2
_geom_angle_atom_site_label_3
_geom_angle
_geom_angle_site_symmetry_1
_geom_angle_site_symmetry_3
_geom_angle_publ_flag
Al1 Y1 H6B 54.0(9) . . ?
Al1 Y1 H6C 52.9(12) . . ?
C1 Y1 Al1 97.88(14) . . ?
C1 Y1 C15 137.37(19) . . ?
C1 Y1 S1 93.18(14) . . ?
C1 Y1 H6B 109.4(9) . . ?
C1 Y1 H6C 73.3(6) . . ?
C6 Y1 Al1 38.83(16) . . ?
C6 Y1 C1 93.6(2) . . ?
C6 Y1 C15 117.1(2) . . ?
C6 Y1 S1 82.78(16) . . ?
C6 Y1 H6B 22.0(4) . . ?
C6 Y1 H6C 22.0(5) . . ?
C15 Y1 Al1 124.67(13) . . ?
C15 Y1 H6B 95.5(5) . . ?
C15 Y1 H6C 128.5(13) . . ?
N1 Y1 Al1 126.69(14) . . ?
N1 Y1 C1 30.35(18) . . ?
N1 Y1 C6 109.8(2) . . ?
N1 Y1 C15 107.59(18) . . ?
N1 Y1 S1 119.75(14) . . ?
N1 Y1 H6B 116.0(11) . . ?
N1 Y1 H6C 87.9(5) . . ?
N2 Y1 Al1 114.15(13) . . ?
N2 Y1 C1 133.97(18) . . ?
N2 Y1 C6 91.95(19) . . ?
N2 Y1 C15 28.98(16) . . ?
N2 Y1 N1 106.16(18) . . ?
N2 Y1 S1 132.85(13) . . ?
N2 Y1 H6B 69.9(5) . . ?
N2 Y1 H6C 99.9(13) . . ?
N3 Y1 Al1 119.20(13) . . ?
N3 Y1 C1 132.22(18) . . ?
N3 Y1 C6 134.2(2) . . ?
N3 Y1 C15 29.23(16) . . ?
N3 Y1 N1 111.28(18) . . ?
N3 Y1 N2 57.73(16) . . ?
N3 Y1 S1 93.83(12) . . ?
N3 Y1 H6B 116.5(7) . . ?
N3 Y1 H6C 153.2(9) . . ?
S1 Y1 Al1 44.17(5) . . ?
S1 Y1 C15 118.07(13) . . ?
S1 Y1 H6B 97.1(10) . . ?
S1 Y1 H6C 92.3(14) . . ?
H6B Y1 H6C 36.8(7) . . ?
Al1 Y2 H3A 106.7(12) . . ?
Al1 Y2 H8C 52.9(14) . . ?
Al2 Y2 Al1 95.54(6) . . ?
Al2 Y2 H3A 53.3(11) . . ?
Al2 Y2 H8C 62.4(9) . . ?
C2 Y2 Al1 85.99(15) . . ?
C2 Y2 Al2 38.71(15) . . ?
C2 Y2 C3 75.6(2) . . ?
C2 Y2 C8 96.9(2) . . ?
C2 Y2 C54 142.52(19) . . ?
C2 Y2 S1 87.83(15) . . ?
C2 Y2 H3A 91.9(11) . . ?
C2 Y2 H8C 84.8(17) . . ?
C3 Y2 Al1 116.8(2) . . ?
C3 Y2 Al2 38.76(16) . . ?
C3 Y2 C8 84.6(3) . . ?
C3 Y2 C54 97.1(2) . . ?
C3 Y2 H3A 20.5(6) . . ?
C3 Y2 H8C 65.4(11) . . ?
C8 Y2 Al1 37.88(17) . . ?
C8 Y2 Al2 81.8(2) . . ?
C8 Y2 C54 119.3(2) . . ?
C8 Y2 H3A 70.1(11) . . ?
C8 Y2 H8C 20.6(7) . . ?
C54 Y2 Al1 128.30(13) . . ?
C54 Y2 Al2 132.04(13) . . ?
C54 Y2 H3A 91.5(15) . . ?
C54 Y2 H8C 126(2) . . ?
N5 Y2 Al1 106.53(11) . . ?
N5 Y2 Al2 133.22(13) . . ?
N5 Y2 C2 166.83(18) . . ?
N5 Y2 C3 94.7(2) . . ?
N5 Y2 C8 90.9(2) . . ?
N5 Y2 C54 28.38(16) . . ?
N5 Y2 S1 104.00(12) . . ?
N5 Y2 H3A 80.7(13) . . ?
N5 Y2 H8C 99.3(19) . . ?
N6 Y2 Al1 143.16(14) . . ?
N6 Y2 Al2 120.07(14) . . ?
N6 Y2 C2 115.17(19) . . ?
N6 Y2 C3 98.3(2) . . ?
N6 Y2 C8 147.6(2) . . ?
N6 Y2 C54 28.33(17) . . ?
N6 Y2 N5 56.71(16) . . ?
N6 Y2 S1 104.54(14) . . ?
N6 Y2 H3A 102.6(14) . . ?
N6 Y2 H8C 151(2) . . ?
S1 Y2 Al1 43.50(5) . . ?
S1 Y2 Al2 119.85(5) . . ?
S1 Y2 C3 155.97(18) . . ?
S1 Y2 C8 80.22(18) . . ?
S1 Y2 C54 106.59(13) . . ?
S1 Y2 H3A 150.1(12) . . ?
S1 Y2 H8C 96.3(15) . . ?
H3A Y2 H8C 54(2) . . ?
Y1 Al1 Y2 79.18(5) . . ?
C6 Al1 Y1 53.16(18) . . ?
C6 Al1 Y2 106.6(2) . . ?
C6 Al1 S1 107.1(2) . . ?
C7 Al1 Y1 126.9(3) . . ?
C7 Al1 Y2 142.6(3) . . ?
C7 Al1 C6 110.7(4) . . ?
C7 Al1 C8 109.8(4) . . ?
C7 Al1 S1 116.3(3) . . ?
C8 Al1 Y1 123.1(3) . . ?
C8 Al1 Y2 54.9(2) . . ?
C8 Al1 C6 106.3(3) . . ?
C8 Al1 S1 106.1(2) . . ?
S1 Al1 Y1 54.32(6) . . ?
S1 Al1 Y2 53.05(6) . . ?
C2 Al2 Y2 49.96(17) . . ?
C2 Al2 C3 102.1(3) . . ?
C3 Al2 Y2 55.2(2) . . ?
C4 Al2 Y2 111.4(3) . . ?
C4 Al2 C2 111.1(4) . . ?
C4 Al2 C3 112.7(4) . . ?
C5 Al2 Y2 135.7(3) . . ?
C5 Al2 C2 110.6(4) . . ?
C5 Al2 C3 107.0(4) . . ?
C5 Al2 C4 112.8(4) . . ?
C2 C1 Y1 106.0(4) . . ?
C2 C1 N1 167.6(6) . . ?
N1 C1 Y1 62.1(3) . . ?
Al2 C2 Y2 91.3(2) . . ?
C1 C2 Y2 138.2(5) . . ?
C1 C2 Al2 130.2(5) . . ?
Y2 C3 H3A 56(3) . . ?
Y2 C3 H3B 164(4) . . ?
Y2 C3 H3C 75(4) . . ?
Al2 C3 Y2 86.1(3) . . ?
Al2 C3 H3A 118(4) . . ?
Al2 C3 H3B 107(5) . . ?
Al2 C3 H3C 106(5) . . ?
H3A C3 H3B 109(3) . . ?
H3A C3 H3C 108(3) . . ?
H3B C3 H3C 109(3) . . ?
Al2 C4 H4A 109.5 . . ?
Al2 C4 H4B 109.5 . . ?
Al2 C4 H4C 109.5 . . ?
H4A C4 H4B 109.5 . . ?
H4A C4 H4C 109.5 . . ?
H4B C4 H4C 109.5 . . ?
Al2 C5 H5A 109.5 . . ?
Al2 C5 H5B 109.5 . . ?
Al2 C5 H5C 109.5 . . ?
H5A C5 H5B 109.5 . . ?
H5A C5 H5C 109.5 . . ?
H5B C5 H5C 109.5 . . ?
Y1 C6 H6A 172(3) . . ?
Y1 C6 H6B 76(3) . . ?
Y1 C6 H6C 69(3) . . ?
Al1 C6 Y1 88.0(2) . . ?
Al1 C6 H6A 99(3) . . ?
Al1 C6 H6B 123(3) . . ?
Al1 C6 H6C 117(4) . . ?
H6A C6 H6B 103(2) . . ?
H6A C6 H6C 105(3) . . ?
H6B C6 H6C 107(3) . . ?
Al1 C7 H7A 109.5 . . ?
Al1 C7 H7B 109.5 . . ?
Al1 C7 H7C 109.5 . . ?
H7A C7 H7B 109.5 . . ?
H7A C7 H7C 109.5 . . ?
H7B C7 H7C 109.5 . . ?
Y2 C8 H8A 159(3) . . ?
Y2 C8 H8B 85(4) . . ?
Y2 C8 H8C 54(4) . . ?
Al1 C8 Y2 87.2(3) . . ?
Al1 C8 H8A 101(4) . . ?
Al1 C8 H8B 115(6) . . ?
Al1 C8 H8C 119(5) . . ?
H8A C8 H8B 108(3) . . ?
H8A C8 H8C 105(3) . . ?
H8B C8 H8C 108(3) . . ?
C10 C9 N1 121.7(6) . . ?
C14 C9 C10 119.8(6) . . ?
C14 C9 N1 118.5(6) . . ?
C9 C10 H10 120.5 . . ?
C11 C10 C9 119.1(8) . . ?
C11 C10 H10 120.5 . . ?
C10 C11 H11 118.3 . . ?
C12 C11 C10 123.5(9) . . ?
C12 C11 H11 118.3 . . ?
C11 C12 H12 120.1 . . ?
C11 C12 C13 119.7(9) . . ?
C13 C12 H12 120.1 . . ?
C12 C13 H13 121.2 . . ?
C14 C13 C12 117.7(9) . . ?
C14 C13 H13 121.2 . . ?
C9 C14 C13 120.2(9) . . ?
C9 C14 H14 119.9 . . ?
C13 C14 H14 119.9 . . ?
N2 C15 Y1 55.7(3) . . ?
N2 C15 N3 109.7(5) . . ?
N2 C15 N4 124.5(5) . . ?
N3 C15 Y1 55.3(3) . . ?
N3 C15 N4 125.7(5) . . ?
N4 C15 Y1 167.2(4) . . ?
H16A C16 H16B 107.7 . . ?
C17 C16 H16A 108.8 . . ?
C17 C16 H16B 108.8 . . ?
N4 C16 H16A 108.8 . . ?
N4 C16 H16B 108.8 . . ?
N4 C16 C17 113.6(5) . . ?
C18 C17 C16 120.5(7) . . ?
C22 C17 C16 120.3(7) . . ?
C22 C17 C18 119.1(7) . . ?
C17 C18 H18 121.6 . . ?
C17 C18 C19 116.7(9) . . ?
C19 C18 H18 121.6 . . ?
C18 C19 H19 119.1 . . ?
C20 C19 C18 121.9(11) . . ?
C20 C19 H19 119.1 . . ?
C19 C20 H20 119.5 . . ?
C19 C20 C21 120.9(10) . . ?
C21 C20 H20 119.5 . . ?
C20 C21 H21 121.0 . . ?
C20 C21 C22 118.0(10) . . ?
C22 C21 H21 121.0 . . ?
C17 C22 C21 123.2(9) . . ?
C17 C22 H22 118.4 . . ?
C21 C22 H22 118.4 . . ?
H23A C23 H23B 107.6 . . ?
C24 C23 H23A 108.6 . . ?
C24 C23 H23B 108.6 . . ?
N4 C23 H23A 108.6 . . ?
N4 C23 H23B 108.6 . . ?
N4 C23 C24 114.6(6) . . ?
C25 C24 C23 122.8(6) . . ?
C29 C24 C23 116.5(8) . . ?
C29 C24 C25 120.6(8) . . ?
C24 C25 H25 120.6 . . ?
C26 C25 C24 118.8(9) . . ?
C26 C25 H25 120.6 . . ?
C25 C26 H26 120.1 . . ?
C27 C26 C25 119.8(12) . . ?
C27 C26 H26 120.1 . . ?
C26 C27 H27 119.3 . . ?
C26 C27 C28 121.4(12) . . ?
C28 C27 H27 119.3 . . ?
C27 C28 H28 121.1 . . ?
C29 C28 C27 117.8(13) . . ?
C29 C28 H28 121.1 . . ?
C24 C29 H29 119.4 . . ?
C28 C29 C24 121.3(12) . . ?
C28 C29 H29 119.4 . . ?
C31 C30 C35 119.9(6) . . ?
C31 C30 N2 121.7(6) . . ?
C35 C30 N2 118.2(5) . . ?
C30 C31 C36 121.9(6) . . ?
C32 C31 C30 118.7(7) . . ?
C32 C31 C36 119.1(7) . . ?
C31 C32 H32 119.0 . . ?
C31 C32 C33 121.9(8) . . ?
C33 C32 H32 119.0 . . ?
C32 C33 H33 120.3 . . ?
C34 C33 C32 119.3(7) . . ?
C34 C33 H33 120.3 . . ?
C33 C34 H34 119.3 . . ?
C33 C34 C35 121.5(8) . . ?
C35 C34 H34 119.3 . . ?
C30 C35 C39 122.5(6) . . ?
C34 C35 C30 118.5(7) . . ?
C34 C35 C39 119.0(7) . . ?
C31 C36 H36 107.0 . . ?
C37 C36 C31 113.0(6) . . ?
C37 C36 H36 107.0 . . ?
C37 C36 C38 111.7(7) . . ?
C38 C36 C31 110.9(7) . . ?
C38 C36 H36 107.0 . . ?
C36 C37 H37A 109.5 . . ?
C36 C37 H37B 109.5 . . ?
C36 C37 H37C 109.5 . . ?
H37A C37 H37B 109.5 . . ?
H37A C37 H37C 109.5 . . ?
H37B C37 H37C 109.5 . . ?
C36 C38 H38A 109.5 . . ?
C36 C38 H38B 109.5 . . ?
C36 C38 H38C 109.5 . . ?
H38A C38 H38B 109.5 . . ?
H38A C38 H38C 109.5 . . ?
H38B C38 H38C 109.5 . . ?
C35 C39 H39 108.5 . . ?
C35 C39 C40 112.0(7) . . ?
C35 C39 C41 110.5(8) . . ?
C40 C39 H39 108.5 . . ?
C41 C39 H39 108.5 . . ?
C41 C39 C40 108.7(8) . . ?
C39 C40 H40A 109.5 . . ?
C39 C40 H40B 109.5 . . ?
C39 C40 H40C 109.5 . . ?
H40A C40 H40B 109.5 . . ?
H40A C40 H40C 109.5 . . ?
H40B C40 H40C 109.5 . . ?
C39 C41 H41A 109.5 . . ?
C39 C41 H41B 109.5 . . ?
C39 C41 H41C 109.5 . . ?
H41A C41 H41B 109.5 . . ?
H41A C41 H41C 109.5 . . ?
H41B C41 H41C 109.5 . . ?
C43 C42 N3 118.9(5) . . ?
C47 C42 C43 122.6(5) . . ?
C47 C42 N3 118.1(5) . . ?
C42 C43 C44 115.7(6) . . ?
C42 C43 C48 124.3(6) . . ?
C44 C43 C48 119.9(6) . . ?
C43 C44 H44 118.2 . . ?
C45 C44 C43 123.7(7) . . ?
C45 C44 H44 118.2 . . ?
C44 C45 H45 120.4 . . ?
C44 C45 C46 119.2(7) . . ?
C46 C45 H45 120.4 . . ?
C45 C46 H46 119.2 . . ?
C45 C46 C47 121.6(7) . . ?
C47 C46 H46 119.2 . . ?
C42 C47 C46 117.0(6) . . ?
C42 C47 C51 124.1(6) . . ?
C46 C47 C51 118.9(6) . . ?
C43 C48 H48 107.4 . . ?
C43 C48 C49 116.0(7) . . ?
C43 C48 C50 108.5(6) . . ?
C49 C48 H48 107.4 . . ?
C50 C48 H48 107.4 . . ?
C50 C48 C49 109.7(7) . . ?
C48 C49 H49A 109.5 . . ?
C48 C49 H49B 109.5 . . ?
C48 C49 H49C 109.5 . . ?
H49A C49 H49B 109.5 . . ?
H49A C49 H49C 109.5 . . ?
H49B C49 H49C 109.5 . . ?
C48 C50 H50A 109.5 . . ?
C48 C50 H50B 109.5 . . ?
C48 C50 H50C 109.5 . . ?
H50A C50 H50B 109.5 . . ?
H50A C50 H50C 109.5 . . ?
H50B C50 H50C 109.5 . . ?
C47 C51 H51 106.5 . . ?
C47 C51 C52 114.2(7) . . ?
C47 C51 C53 113.0(7) . . ?
C52 C51 H51 106.5 . . ?
C53 C51 H51 106.5 . . ?
C53 C51 C52 109.6(7) . . ?
C51 C52 H52A 109.5 . . ?
C51 C52 H52B 109.5 . . ?
C51 C52 H52C 109.5 . . ?
H52A C52 H52B 109.5 . . ?
H52A C52 H52C 109.5 . . ?
H52B C52 H52C 109.5 . . ?
C51 C53 H53A 109.5 . . ?
C51 C53 H53B 109.5 . . ?
C51 C53 H53C 109.5 . . ?
H53A C53 H53B 109.5 . . ?
H53A C53 H53C 109.5 . . ?
H53B C53 H53C 109.5 . . ?
N5 C54 Y2 57.5(3) . . ?
N5 C54 N6 110.1(5) . . ?
N5 C54 N7 126.0(5) . . ?
N6 C54 Y2 52.6(3) . . ?
N6 C54 N7 123.7(5) . . ?
N7 C54 Y2 173.6(4) . . ?
H55A C55 H55B 107.4 . . ?
C56 C55 H55A 108.3 . . ?
C56 C55 H55B 108.3 . . ?
C56 C55 N7 115.7(6) . . ?
N7 C55 H55A 108.3 . . ?
N7 C55 H55B 108.3 . . ?
C57 C56 C55 121.7(7) . . ?
C57 C56 C61 119.4(9) . . ?
C61 C56 C55 118.9(9) . . ?
C56 C57 H57 117.5 . . ?
C56 C57 C58 125.1(11) . . ?
C58 C57 H57 117.5 . . ?
C57 C58 H58 122.2 . . ?
C57 C58 C59 115.7(14) . . ?
C59 C58 H58 122.2 . . ?
C58 C59 H59 121.4 . . ?
C60 C59 C58 117.2(15) . . ?
C60 C59 H59 121.4 . . ?
C59 C60 H60 117.6 . . ?
C59 C60 C61 124.8(18) . . ?
C61 C60 H60 117.6 . . ?
C56 C61 H61 121.1 . . ?
C60 C61 C56 117.7(13) . . ?
C60 C61 H61 121.1 . . ?
H62A C62 H62B 107.6 . . ?
C63 C62 H62A 108.8 . . ?
C63 C62 H62B 108.8 . . ?
N7 C62 H62A 108.8 . . ?
N7 C62 H62B 108.8 . . ?
N7 C62 C63 114.0(5) . . ?
C64 C63 C62 121.0(7) . . ?
C64 C63 C68 119.9(7) . . ?
C68 C63 C62 118.8(7) . . ?
C63 C64 H64 120.5 . . ?
C63 C64 C65 119.1(9) . . ?
C65 C64 H64 120.5 . . ?
C64 C65 H65 120.1 . . ?
C66 C65 C64 119.9(10) . . ?
C66 C65 H65 120.1 . . ?
C65 C66 H66 119.9 . . ?
C67 C66 C65 120.1(10) . . ?
C67 C66 H66 119.9 . . ?
C66 C67 H67 119.5 . . ?
C66 C67 C68 121.0(11) . . ?
C68 C67 H67 119.5 . . ?
C63 C68 C67 119.8(9) . . ?
C63 C68 H68 120.1 . . ?
C67 C68 H68 120.1 . . ?
C70 C69 C74 120.0(7) . . ?
C70 C69 N5 120.5(6) . . ?
C74 C69 N5 119.3(6) . . ?
C69 C70 C71 118.9(8) . . ?
C69 C70 C75 122.8(6) . . ?
C71 C70 C75 118.2(8) . . ?
C70 C71 H71 119.4 . . ?
C72 C71 C70 121.3(9) . . ?
C72 C71 H71 119.4 . . ?
C71 C72 H72 120.0 . . ?
C71 C72 C73 120.0(8) . . ?
C73 C72 H72 120.0 . . ?
C72 C73 H73 119.4 . . ?
C72 C73 C74 121.3(9) . . ?
C74 C73 H73 119.4 . . ?
C69 C74 C73 118.4(8) . . ?
C69 C74 C78 124.7(7) . . ?
C73 C74 C78 116.9(8) . . ?
C70 C75 H75 107.2 . . ?
C70 C75 C77 112.0(8) . . ?
C76 C75 C70 114.2(8) . . ?
C76 C75 H75 107.2 . . ?
C76 C75 C77 108.8(8) . . ?
C77 C75 H75 107.2 . . ?
C75 C76 H76A 109.5 . . ?
C75 C76 H76B 109.5 . . ?
C75 C76 H76C 109.5 . . ?
H76A C76 H76B 109.5 . . ?
H76A C76 H76C 109.5 . . ?
H76B C76 H76C 109.5 . . ?
C75 C77 H77A 109.5 . . ?
C75 C77 H77B 109.5 . . ?
C75 C77 H77C 109.5 . . ?
H77A C77 H77B 109.5 . . ?
H77A C77 H77C 109.5 . . ?
H77B C77 H77C 109.5 . . ?
C74 C78 H78 106.7 . . ?
C74 C78 C79 114.8(8) . . ?
C74 C78 C80 115.4(7) . . ?
C79 C78 H78 106.7 . . ?
C79 C78 C80 106.0(7) . . ?
C80 C78 H78 106.7 . . ?
C78 C79 H79A 109.5 . . ?
C78 C79 H79B 109.5 . . ?
C78 C79 H79C 109.5 . . ?
H79A C79 H79B 109.5 . . ?
H79A C79 H79C 109.5 . . ?
H79B C79 H79C 109.5 . . ?
C78 C80 H80A 109.5 . . ?
C78 C80 H80B 109.5 . . ?
C78 C80 H80C 109.5 . . ?
H80A C80 H80B 109.5 . . ?
H80A C80 H80C 109.5 . . ?
H80B C80 H80C 109.5 . . ?
C82 C81 C86 120.4(6) . . ?
C82 C81 N6 121.4(6) . . ?
C86 C81 N6 117.9(6) . . ?
C81 C82 C83 118.1(8) . . ?
C81 C82 C87 125.4(6) . . ?
C83 C82 C87 116.4(7) . . ?
C82 C83 H83 118.2 . . ?
C84 C83 C82 123.7(9) . . ?
C84 C83 H83 118.2 . . ?
C83 C84 H84 120.4 . . ?
C83 C84 C85 119.3(8) . . ?
C85 C84 H84 120.4 . . ?
C84 C85 H85 118.7 . . ?
C84 C85 C86 122.6(8) . . ?
C86 C85 H85 118.7 . . ?
C81 C86 C85 116.0(8) . . ?
C81 C86 C90 121.6(7) . . ?
C85 C86 C90 122.2(8) . . ?
C82 C87 H87 108.2 . . ?
C82 C87 C88 109.2(7) . . ?
C82 C87 C89 113.0(7) . . ?
C88 C87 H87 108.2 . . ?
C89 C87 H87 108.2 . . ?
C89 C87 C88 109.8(7) . . ?
C87 C88 H88A 109.5 . . ?
C87 C88 H88B 109.5 . . ?
C87 C88 H88C 109.5 . . ?
H88A C88 H88B 109.5 . . ?
H88A C88 H88C 109.5 . . ?
H88B C88 H88C 109.5 . . ?
C87 C89 H89A 109.5 . . ?
C87 C89 H89B 109.5 . . ?
C87 C89 H89C 109.5 . . ?
H89A C89 H89B 109.5 . . ?
H89A C89 H89C 109.5 . . ?
H89B C89 H89C 109.5 . . ?
C86 C90 H90 109.2 . . ?
C86 C90 C91 109.6(8) . . ?
C86 C90 C92 108.6(10) . . ?
C91 C90 H90 109.2 . . ?
C92 C90 H90 109.2 . . ?
C92 C90 C91 111.0(7) . . ?
C90 C91 H91A 109.5 . . ?
C90 C91 H91B 109.5 . . ?
C90 C91 H91C 109.5 . . ?
H91A C91 H91B 109.5 . . ?
H91A C91 H91C 109.5 . . ?
H91B C91 H91C 109.5 . . ?
C90 C92 H92A 109.5 . . ?
C90 C92 H92B 109.5 . . ?
C90 C92 H92C 109.5 . . ?
H92A C92 H92B 109.5 . . ?
H92A C92 H92C 109.5 . . ?
H92B C92 H92C 109.5 . . ?
C1 N1 Y1 87.6(3) . . ?
C1 N1 C9 121.1(5) . . ?
C9 N1 Y1 147.6(4) . . ?
C15 N2 Y1 95.4(3) . . ?
C15 N2 C30 127.2(5) . . ?
C30 N2 Y1 136.0(4) . . ?
C15 N3 Y1 95.5(3) . . ?
C15 N3 C42 131.2(5) . . ?
C42 N3 Y1 132.5(4) . . ?
C15 N4 C16 122.9(5) . . ?
C15 N4 C23 119.4(5) . . ?
C16 N4 C23 116.4(5) . . ?
C54 N5 Y2 94.1(3) . . ?
C54 N5 C69 131.8(5) . . ?
C69 N5 Y2 134.0(4) . . ?
C54 N6 Y2 99.1(4) . . ?
C54 N6 C81 127.8(5) . . ?
C81 N6 Y2 128.6(4) . . ?
C54 N7 C55 120.9(5) . . ?
C54 N7 C62 120.5(5) . . ?
C62 N7 C55 113.7(5) . . ?
Y2 S1 Y1 103.27(6) . . ?
Al1 S1 Y1 81.51(7) . . ?
Al1 S1 Y2 83.45(7) . . ?

loop_
_geom_bond_atom_site_label_1
_geom_bond_atom_site_label_2
_geom_bond_distance
_geom_bond_site_symmetry_2
_geom_bond_publ_flag
Y1 Al1 3.245(2) . ?
Y1 C1 2.627(6) . ?
Y1 C6 2.598(6) . ?
Y1 C15 2.765(6) . ?
Y1 N1 2.323(5) . ?
Y1 N2 2.293(5) . ?
Y1 N3 2.283(4) . ?
Y1 S1 2.6651(16) . ?
Y1 H6B 2.54(5) . ?
Y1 H6C 2.42(6) . ?
Y2 Al1 3.299(2) . ?
Y2 Al2 3.263(2) . ?
Y2 C2 2.499(6) . ?
Y2 C3 2.685(8) . ?
Y2 C8 2.703(8) . ?
Y2 C54 2.799(6) . ?
Y2 N5 2.368(4) . ?
Y2 N6 2.252(5) . ?
Y2 S1 2.6539(17) . ?
Y2 H3A 2.29(5) . ?
Y2 H8C 2.27(6) . ?
Al1 C6 2.036(7) . ?
Al1 C7 1.955(8) . ?
Al1 C8 2.028(8) . ?
Al1 S1 2.286(3) . ?
Al2 C2 2.041(6) . ?
Al2 C3 2.048(8) . ?
Al2 C4 1.961(9) . ?
Al2 C5 1.953(9) . ?
C1 C2 1.221(8) . ?
C1 N1 1.329(8) . ?
C3 H3A 0.965(19) . ?
C3 H3B 0.962(19) . ?
C3 H3C 0.963(19) . ?
C4 H4A 0.9600 . ?
C4 H4B 0.9600 . ?
C4 H4C 0.9600 . ?
C5 H5A 0.9600 . ?
C5 H5B 0.9600 . ?
C5 H5C 0.9600 . ?
C6 H6A 0.988(19) . ?
C6 H6B 0.984(18) . ?
C6 H6C 0.973(19) . ?
C7 H7A 0.9600 . ?
C7 H7B 0.9600 . ?
C7 H7C 0.9600 . ?
C8 H8A 0.971(19) . ?
C8 H8B 0.96(2) . ?
C8 H8C 0.985(19) . ?
C9 C10 1.402(9) . ?
C9 C14 1.362(9) . ?
C9 N1 1.422(8) . ?
C10 H10 0.9300 . ?
C10 C11 1.350(11) . ?
C11 H11 0.9300 . ?
C11 C12 1.301(14) . ?
C12 H12 0.9300 . ?
C12 C13 1.437(15) . ?
C13 H13 0.9300 . ?
C13 C14 1.399(12) . ?
C14 H14 0.9300 . ?
C15 N2 1.345(7) . ?
C15 N3 1.356(7) . ?
C15 N4 1.385(7) . ?
C16 H16A 0.9700 . ?
C16 H16B 0.9700 . ?
C16 C17 1.551(9) . ?
C16 N4 1.460(8) . ?
C17 C18 1.349(11) . ?
C17 C22 1.337(10) . ?
C18 H18 0.9300 . ?
C18 C19 1.454(14) . ?
C19 H19 0.9300 . ?
C19 C20 1.306(16) . ?
C20 H20 0.9300 . ?
C20 C21 1.327(14) . ?
C21 H21 0.9300 . ?
C21 C22 1.395(11) . ?
C22 H22 0.9300 . ?
C23 H23A 0.9700 . ?
C23 H23B 0.9700 . ?
C23 C24 1.490(10) . ?
C23 N4 1.482(8) . ?
C24 C25 1.433(11) . ?
C24 C29 1.406(10) . ?
C25 H25 0.9300 . ?
C25 C26 1.388(13) . ?
C26 H26 0.9300 . ?
C26 C27 1.382(16) . ?
C27 H27 0.9300 . ?
C27 C28 1.47(2) . ?
C28 H28 0.9300 . ?
C28 C29 1.345(14) . ?
C29 H29 0.9300 . ?
C30 C31 1.404(9) . ?
C30 C35 1.414(9) . ?
C30 N2 1.432(7) . ?
C31 C32 1.365(10) . ?
C31 C36 1.536(10) . ?
C32 H32 0.9300 . ?
C32 C33 1.376(12) . ?
C33 H33 0.9300 . ?
C33 C34 1.372(12) . ?
C34 H34 0.9300 . ?
C34 C35 1.374(10) . ?
C35 C39 1.473(10) . ?
C36 H36 0.9800 . ?
C36 C37 1.504(10) . ?
C36 C38 1.530(12) . ?
C37 H37A 0.9600 . ?
C37 H37B 0.9600 . ?
C37 H37C 0.9600 . ?
C38 H38A 0.9600 . ?
C38 H38B 0.9600 . ?
C38 H38C 0.9600 . ?
C39 H39 0.9800 . ?
C39 C40 1.570(13) . ?
C39 C41 1.521(14) . ?
C40 H40A 0.9600 . ?
C40 H40B 0.9600 . ?
C40 H40C 0.9600 . ?
C41 H41A 0.9600 . ?
C41 H41B 0.9600 . ?
C41 H41C 0.9600 . ?
C42 C43 1.392(9) . ?
C42 C47 1.384(8) . ?
C42 N3 1.471(7) . ?
C43 C44 1.413(9) . ?
C43 C48 1.489(9) . ?
C44 H44 0.9300 . ?
C44 C45 1.334(10) . ?
C45 H45 0.9300 . ?
C45 C46 1.362(10) . ?
C46 H46 0.9300 . ?
C46 C47 1.418(9) . ?
C47 C51 1.491(10) . ?
C48 H48 0.9800 . ?
C48 C49 1.552(12) . ?
C48 C50 1.535(11) . ?
C49 H49A 0.9600 . ?
C49 H49B 0.9600 . ?
C49 H49C 0.9600 . ?
C50 H50A 0.9600 . ?
C50 H50B 0.9600 . ?
C50 H50C 0.9600 . ?
C51 H51 0.9800 . ?
C51 C52 1.561(11) . ?
C51 C53 1.516(11) . ?
C52 H52A 0.9600 . ?
C52 H52B 0.9600 . ?
C52 H52C 0.9600 . ?
C53 H53A 0.9600 . ?
C53 H53B 0.9600 . ?
C53 H53C 0.9600 . ?
C54 N5 1.334(7) . ?
C54 N6 1.345(7) . ?
C54 N7 1.378(7) . ?
C55 H55A 0.9700 . ?
C55 H55B 0.9700 . ?
C55 C56 1.453(11) . ?
C55 N7 1.493(8) . ?
C56 C57 1.356(13) . ?
C56 C61 1.407(11) . ?
C57 H57 0.9300 . ?
C57 C58 1.403(15) . ?
C58 H58 0.9300 . ?
C58 C59 1.49(2) . ?
C59 H59 0.9300 . ?
C59 C60 1.37(2) . ?
C60 H60 0.9300 . ?
C60 C61 1.401(16) . ?
C61 H61 0.9300 . ?
C62 H62A 0.9700 . ?
C62 H62B 0.9700 . ?
C62 C63 1.521(9) . ?
C62 N7 1.483(7) . ?
C63 C64 1.358(10) . ?
C63 C68 1.374(10) . ?
C64 H64 0.9300 . ?
C64 C65 1.407(12) . ?
C65 H65 0.9300 . ?
C65 C66 1.384(15) . ?
C66 H66 0.9300 . ?
C66 C67 1.314(16) . ?
C67 H67 0.9300 . ?
C67 C68 1.395(12) . ?
C68 H68 0.9300 . ?
C69 C70 1.387(10) . ?
C69 C74 1.391(10) . ?
C69 N5 1.438(8) . ?
C70 C71 1.405(11) . ?
C70 C75 1.528(12) . ?
C71 H71 0.9300 . ?
C71 C72 1.341(14) . ?
C72 H72 0.9300 . ?
C72 C73 1.363(14) . ?
C73 H73 0.9300 . ?
C73 C74 1.402(11) . ?
C74 C78 1.473(11) . ?
C75 H75 0.9800 . ?
C75 C76 1.502(13) . ?
C75 C77 1.559(12) . ?
C76 H76A 0.9600 . ?
C76 H76B 0.9600 . ?
C76 H76C 0.9600 . ?
C77 H77A 0.9600 . ?
C77 H77B 0.9600 . ?
C77 H77C 0.9600 . ?
C78 H78 0.9800 . ?
C78 C79 1.592(12) . ?
C78 C80 1.605(11) . ?
C79 H79A 0.9600 . ?
C79 H79B 0.9600 . ?
C79 H79C 0.9600 . ?
C80 H80A 0.9600 . ?
C80 H80B 0.9600 . ?
C80 H80C 0.9600 . ?
C81 C82 1.400(9) . ?
C81 C86 1.437(10) . ?
C81 N6 1.462(8) . ?
C82 C83 1.417(10) . ?
C82 C87 1.511(11) . ?
C83 H83 0.9300 . ?
C83 C84 1.319(12) . ?
C84 H84 0.9300 . ?
C84 C85 1.375(12) . ?
C85 H85 0.9300 . ?
C85 C86 1.438(11) . ?
C86 C90 1.520(13) . ?
C87 H87 0.9800 . ?
C87 C88 1.569(12) . ?
C87 C89 1.522(10) . ?
C88 H88A 0.9600 . ?
C88 H88B 0.9600 . ?
C88 H88C 0.9600 . ?
C89 H89A 0.9600 . ?
C89 H89B 0.9600 . ?
C89 H89C 0.9600 . ?
C90 H90 0.9800 . ?
C90 C91 1.585(13) . ?
C90 C92 1.550(14) . ?
C91 H91A 0.9600 . ?
C91 H91B 0.9600 . ?
C91 H91C 0.9600 . ?
C92 H92A 0.9600 . ?
C92 H92B 0.9600 . ?
C92 H92C 0.9600 . ?

loop_
_smtbx_masks_void_nr
_smtbx_masks_void_average_x
_smtbx_masks_void_average_y
_smtbx_masks_void_average_z
_smtbx_masks_void_volume
_smtbx_masks_void_count_electrons
_smtbx_masks_void_content
1 0.000 0.000 -0.637 1829.2 0.0 toluene
2 0.000 0.446 0.750 18.9 0.0 ?
3 0.000 0.554 0.250 18.9 0.0 ?
4 0.182 0.317 0.149 11.7 0.0 ?
5 0.182 0.683 0.649 11.7 0.0 ?
6 0.250 0.250 0.500 335.2 0.0 ?
7 0.250 0.750 1.000 335.2 0.0 ?
8 0.318 0.183 0.851 11.7 0.0 ?
9 0.318 0.817 0.351 11.7 0.0 ?
10 0.500 0.500 -0.993 1829.2 0.0 toluene
11 0.500 0.054 0.250 18.9 0.0 ?
12 0.500 0.946 0.750 18.9 0.0 ?
13 0.682 0.183 0.649 11.7 0.0 ?
14 0.682 0.817 0.149 11.7 0.0 ?
15 0.750 0.250 1.000 335.2 0.0 ?
16 0.750 0.750 0.500 335.2 0.0 ?
17 0.818 0.317 0.351 11.7 0.0 ?
18 0.818 0.683 0.851 11.7 0.0 ?
